data_7229181
loop_
_publ_author_name
'Sykes, Nicole Margaret'
'Su, Hong'
'Weber, Edwin'
'Bourne, Susan A.'
'Nassimbeni, Luigi'

_publ_section_title
;
 Crystallisation Temperature Control of Stoichiometry and Selectivity in
 Host- Guest Compounds
;
_journal_name_full CrystEngComm
_journal_paper_doi 10.1039/C7CE01414G
_journal_year 2017
_chemical_formula_moiety 'C28 H18 O2, 4 (C4 H10 O1)'
_chemical_formula_sum 'C44 H58 O6'
_chemical_formula_weight 682.90
_chemical_name_systematic '9,9?-(ethyne-1,2-diyl)-bis(fluoren-9-ol) tetra (2-methyl-2-propanoll) Clathrate'
_space_group_IT_number 2
_symmetry_cell_setting triclinic
_symmetry_space_group_name_Hall '-P 1'
_symmetry_space_group_name_H-M 'P -1'
_atom_sites_solution_hydrogens geom
_atom_sites_solution_primary direct
_atom_sites_solution_secondary difmap
_audit_creation_method SHELXL-97
_audit_update_record
;
2017-06-23 deposited with the CCDC.
2017-09-18 downloaded from the CCDC.
;
_cell_angle_alpha 111.38(3)
_cell_angle_beta 96.88(3)
_cell_angle_gamma 95.54(3)
_cell_formula_units_Z 1
_cell_length_a 9.4041(19)
_cell_length_b 9.4706(19)
_cell_length_c 12.423(3)
_cell_measurement_reflns_used 13319
_cell_measurement_temperature 153(2)
_cell_measurement_theta_max 28.00
_cell_measurement_theta_min 1.79
_cell_volume 1011.0(5)
_computing_cell_refinement 'SAINT-Plus (Bruker, 2004)'
_computing_data_collection 'APEX2 (Bruker, 2005)'
_computing_data_reduction 'SAINT-Plus and XPREP (Bruker 2004)'
_computing_molecular_graphics 'X-seed (Barbour, 1999)'
_computing_publication_material 'SHELXL-97 (Sheldrick, 1997)'
_computing_structure_refinement 'SHELXL-97 (Sheldrick, 1997)'
_computing_structure_solution 'SHELXS-97 (Sheldrick, 1990)'
_diffrn_ambient_temperature 153(2)
_diffrn_measured_fraction_theta_full 0.998
_diffrn_measured_fraction_theta_max 0.998
_diffrn_measurement_device_type 'Bruker Kappa Duo Apex II diffractometer'
_diffrn_measurement_method '1.2\% \f scans and \w scans'
_diffrn_radiation_monochromator graphite
_diffrn_radiation_source 'fine-focus sealed tube'
_diffrn_radiation_type MoK\a
_diffrn_radiation_wavelength 0.71073
_diffrn_reflns_av_R_equivalents 0.0385
_diffrn_reflns_av_sigmaI/netI 0.0483
_diffrn_reflns_limit_h_max 11
_diffrn_reflns_limit_h_min -12
_diffrn_reflns_limit_k_max 12
_diffrn_reflns_limit_k_min -12
_diffrn_reflns_limit_l_max 15
_diffrn_reflns_limit_l_min -16
_diffrn_reflns_number 13319
_diffrn_reflns_theta_full 28.00
_diffrn_reflns_theta_max 28.00
_diffrn_reflns_theta_min 1.79
_exptl_absorpt_coefficient_mu 0.073
_exptl_absorpt_correction_T_max 0.9891
_exptl_absorpt_correction_T_min 0.9856
_exptl_absorpt_correction_type multi-scan
_exptl_absorpt_process_details '(SADABS; Sheldrick, 1996)'
_exptl_crystal_colour colorless
_exptl_crystal_density_diffrn 1.122
_exptl_crystal_density_method 'not measured'
_exptl_crystal_description block
_exptl_crystal_F_000 370
_exptl_crystal_size_max 0.20
_exptl_crystal_size_mid 0.16
_exptl_crystal_size_min 0.15
_refine_diff_density_max 0.348
_refine_diff_density_min -0.367
_refine_diff_density_rms 0.045
_refine_ls_extinction_method none
_refine_ls_goodness_of_fit_ref 1.030
_refine_ls_hydrogen_treatment mixed
_refine_ls_matrix_type full
_refine_ls_number_parameters 244
_refine_ls_number_reflns 4885
_refine_ls_number_restraints 3
_refine_ls_restrained_S_all 1.029
_refine_ls_R_factor_all 0.0860
_refine_ls_R_factor_gt 0.0574
_refine_ls_shift/su_max 0.000
_refine_ls_shift/su_mean 0.000
_refine_ls_structure_factor_coef Fsqd
_refine_ls_weighting_details 'calc w=1/[\s^2^(Fo^2^)+(0.0664P)^2^+0.3302P] where P=(Fo^2^+2Fc^2^)/3'
_refine_ls_weighting_scheme calc
_refine_ls_wR_factor_gt 0.1363
_refine_ls_wR_factor_ref 0.1537
_reflns_number_gt 3458
_reflns_number_total 4885
_reflns_threshold_expression >2sigma(I)
_cod_data_source_file c7ce01414g3.cif
_cod_data_source_block structure4
_cod_depositor_comments
;
The following automatic conversions were performed:

'_symmetry_cell_setting' value 'Triclinic' changed to 'triclinic'
according to
/home/data/users/saulius/crontab/automatic-downloads/rss-feeds/RSC/lib/dictionaries/cif_core.dic
dictionary named 'cif_core.dic' version 2.4.2 from 2011-04-26.

Automatic conversion script
Id: cif_fix_values 4973 2017-02-22 13:04:09Z antanas 
;
_cod_original_cell_volume 1011.0(4)
_cod_original_sg_symbol_H-M P-1
_cod_database_code 7229181

loop_
_symmetry_equiv_pos_as_xyz
'x, y, z'
'-x, -y, -z'

loop_
_atom_site_label
_atom_site_type_symbol
_atom_site_fract_x
_atom_site_fract_y
_atom_site_fract_z
_atom_site_U_iso_or_equiv
_atom_site_adp_type
_atom_site_occupancy
_atom_site_symmetry_multiplicity
_atom_site_calc_flag
_atom_site_refinement_flags
O13 O -0.07781(13) 0.23057(12) -0.08248(9) 0.0285(3) Uani 1 1 d D
O20 O -0.06958(13) 0.35942(13) -0.24160(10) 0.0319(3) Uani 1 1 d D
H20 H 0.0121(16) 0.4427(18) -0.2072(18) 0.059(7) Uiso 1 1 d D
H13 H -0.074(3) 0.272(2) -0.1438(14) 0.066(7) Uiso 1 1 d D
H16 H 0.119(3) 0.669(2) -0.0629(10) 0.070(7) Uiso 1 1 d D
C13 C -0.03921(17) 0.08071(17) -0.13279(12) 0.0239(3) Uani 1 1 d .
C14 C -0.01233(17) 0.02394(17) -0.03791(12) 0.0246(3) Uani 1 1 d .
O16 O 0.13777(15) 0.60877(16) -0.13984(12) 0.0505(4) Uani 1 1 d D
C1 C 0.09255(18) 0.07960(17) -0.19370(13) 0.0247(3) Uani 1 1 d .
C12 C -0.15498(18) -0.02847(17) -0.23398(13) 0.0248(3) Uani 1 1 d .
C6 C 0.05636(19) -0.01527(18) -0.31264(13) 0.0269(4) Uani 1 1 d .
C7 C -0.09723(19) -0.08227(18) -0.33736(13) 0.0266(4) Uani 1 1 d .
C11 C -0.29863(19) -0.0707(2) -0.23263(15) 0.0323(4) Uani 1 1 d .
H11 H -0.3374 -0.0337 -0.1620 0.039 Uiso 1 1 calc R
C2 C 0.23037(19) 0.1576(2) -0.14606(15) 0.0328(4) Uani 1 1 d .
H2 H 0.2542 0.2220 -0.0653 0.039 Uiso 1 1 calc R
C5 C 0.1600(2) -0.0304(2) -0.38485(15) 0.0352(4) Uani 1 1 d .
H5 H 0.1362 -0.0934 -0.4659 0.042 Uiso 1 1 calc R
C10 C -0.3862(2) -0.1692(2) -0.33713(16) 0.0376(4) Uani 1 1 d .
H10 H -0.4860 -0.1988 -0.3383 0.045 Uiso 1 1 calc R
C8 C -0.1840(2) -0.1819(2) -0.44107(14) 0.0354(4) Uani 1 1 d .
H8 H -0.1452 -0.2201 -0.5116 0.042 Uiso 1 1 calc R
C20 C -0.1957(2) 0.4120(2) -0.28239(15) 0.0333(4) Uani 1 1 d .
C16 C 0.2835(2) 0.6411(2) -0.15291(15) 0.0350(4) Uani 1 1 d .
C3 C 0.3342(2) 0.1399(2) -0.21916(17) 0.0395(4) Uani 1 1 d .
H3 H 0.4305 0.1918 -0.1879 0.047 Uiso 1 1 calc R
C4 C 0.2983(2) 0.0475(2) -0.33707(16) 0.0400(5) Uani 1 1 d .
H4 H 0.3702 0.0375 -0.3859 0.048 Uiso 1 1 calc R
C9 C -0.3278(2) -0.2238(2) -0.43910(16) 0.0403(5) Uani 1 1 d .
H9 H -0.3883 -0.2919 -0.5094 0.048 Uiso 1 1 calc R
C19 C -0.1663(3) 0.4572(3) -0.3834(2) 0.0612(7) Uani 1 1 d .
H19A H -0.0872 0.5439 -0.3556 0.092 Uiso 1 1 calc R
H19B H -0.2538 0.4869 -0.4152 0.092 Uiso 1 1 calc R
H19C H -0.1387 0.3701 -0.4448 0.092 Uiso 1 1 calc R
C21 C -0.3163(2) 0.2773(2) -0.32011(19) 0.0489(5) Uani 1 1 d .
H21A H -0.2904 0.1894 -0.3820 0.073 Uiso 1 1 calc R
H21B H -0.4061 0.3052 -0.3499 0.073 Uiso 1 1 calc R
H21C H -0.3304 0.2500 -0.2528 0.073 Uiso 1 1 calc R
C15 C 0.2985(3) 0.5335(3) -0.27372(17) 0.0531(6) Uani 1 1 d .
H15A H 0.2699 0.4273 -0.2819 0.080 Uiso 1 1 calc R
H15B H 0.3995 0.5477 -0.2850 0.080 Uiso 1 1 calc R
H15C H 0.2359 0.5555 -0.3328 0.080 Uiso 1 1 calc R
C22 C -0.2287(3) 0.5493(3) -0.1831(2) 0.0553(6) Uani 1 1 d .
H22A H -0.2443 0.5200 -0.1169 0.083 Uiso 1 1 calc R
H22B H -0.3162 0.5835 -0.2102 0.083 Uiso 1 1 calc R
H22C H -0.1469 0.6329 -0.1580 0.083 Uiso 1 1 calc R
C18 C 0.3200(3) 0.8046(3) -0.1366(3) 0.0753(9) Uani 1 1 d .
H18A H 0.2617 0.8240 -0.1991 0.113 Uiso 1 1 calc R
H18B H 0.4231 0.8271 -0.1394 0.113 Uiso 1 1 calc R
H18C H 0.2992 0.8705 -0.0604 0.113 Uiso 1 1 calc R
C17 C 0.3792(3) 0.6096(4) -0.0597(2) 0.0790(9) Uani 1 1 d .
H17A H 0.3586 0.6708 0.0178 0.118 Uiso 1 1 calc R
H17B H 0.4811 0.6371 -0.0633 0.118 Uiso 1 1 calc R
H17C H 0.3597 0.5003 -0.0734 0.118 Uiso 1 1 calc R

loop_
_atom_site_aniso_label
_atom_site_aniso_U_11
_atom_site_aniso_U_22
_atom_site_aniso_U_33
_atom_site_aniso_U_23
_atom_site_aniso_U_13
_atom_site_aniso_U_12
O13 0.0385(7) 0.0252(6) 0.0255(5) 0.0108(4) 0.0111(5) 0.0099(5)
O20 0.0274(7) 0.0336(6) 0.0415(7) 0.0218(5) 0.0060(5) 0.0067(5)
C13 0.0277(9) 0.0251(7) 0.0211(7) 0.0100(6) 0.0074(6) 0.0055(6)
C14 0.0245(8) 0.0263(8) 0.0228(7) 0.0083(6) 0.0074(6) 0.0032(6)
O16 0.0359(8) 0.0565(9) 0.0395(7) -0.0034(6) 0.0162(6) -0.0095(7)
C1 0.0289(9) 0.0246(7) 0.0255(7) 0.0134(6) 0.0090(6) 0.0062(6)
C12 0.0288(9) 0.0261(7) 0.0237(7) 0.0140(6) 0.0047(6) 0.0053(6)
C6 0.0340(10) 0.0289(8) 0.0238(7) 0.0144(6) 0.0091(6) 0.0098(7)
C7 0.0330(9) 0.0269(8) 0.0238(7) 0.0133(6) 0.0047(6) 0.0079(7)
C11 0.0309(10) 0.0359(9) 0.0337(9) 0.0169(7) 0.0063(7) 0.0053(7)
C2 0.0331(10) 0.0344(9) 0.0312(8) 0.0131(7) 0.0072(7) 0.0020(7)
C5 0.0436(11) 0.0391(9) 0.0293(8) 0.0157(7) 0.0162(7) 0.0134(8)
C10 0.0290(10) 0.0404(10) 0.0447(10) 0.0216(8) -0.0025(8) 0.0004(8)
C8 0.0438(11) 0.0363(9) 0.0251(8) 0.0116(7) 0.0013(7) 0.0074(8)
C20 0.0318(10) 0.0356(9) 0.0359(9) 0.0172(7) 0.0029(7) 0.0094(7)
C16 0.0313(10) 0.0368(9) 0.0323(9) 0.0071(7) 0.0110(7) -0.0002(8)
C3 0.0317(10) 0.0460(10) 0.0473(11) 0.0241(9) 0.0124(8) 0.0031(8)
C4 0.0418(12) 0.0497(11) 0.0424(10) 0.0259(9) 0.0250(8) 0.0155(9)
C9 0.0442(12) 0.0385(10) 0.0328(9) 0.0125(7) -0.0086(8) 0.0030(9)
C19 0.0850(19) 0.0589(14) 0.0531(13) 0.0368(11) 0.0069(12) 0.0164(13)
C21 0.0356(12) 0.0535(12) 0.0524(12) 0.0184(10) -0.0034(9) 0.0025(9)
C15 0.0532(14) 0.0562(13) 0.0385(10) 0.0027(9) 0.0190(9) 0.0022(10)
C22 0.0478(14) 0.0499(12) 0.0617(13) 0.0106(10) 0.0101(10) 0.0185(10)
C18 0.102(2) 0.0444(13) 0.0849(18) 0.0192(12) 0.0554(17) 0.0095(13)
C17 0.075(2) 0.113(2) 0.0552(15) 0.0328(15) 0.0117(13) 0.0400(17)

loop_
_atom_type_symbol
_atom_type_description
_atom_type_scat_dispersion_real
_atom_type_scat_dispersion_imag
_atom_type_scat_source
C C 0.0033 0.0016 'International Tables Vol C Tables 4.2.6.8 and 6.1.1.4'
H H 0.0000 0.0000 'International Tables Vol C Tables 4.2.6.8 and 6.1.1.4'
O O 0.0106 0.0060 'International Tables Vol C Tables 4.2.6.8 and 6.1.1.4'

loop_
_geom_angle_atom_site_label_1
_geom_angle_atom_site_label_2
_geom_angle_atom_site_label_3
_geom_angle
_geom_angle_site_symmetry_1
O13 C13 C14 107.36(12) .
O13 C13 C1 112.63(13) .
C14 C13 C1 111.02(13) .
O13 C13 C12 112.35(13) .
C14 C13 C12 112.01(13) .
C1 C13 C12 101.52(12) .
C14 C14 C13 178.3(2) 2
C2 C1 C6 121.23(16) .
C2 C1 C13 128.27(14) .
C6 C1 C13 110.49(14) .
C11 C12 C7 121.05(15) .
C11 C12 C13 128.44(14) .
C7 C12 C13 110.48(14) .
C5 C6 C1 119.93(16) .
C5 C6 C7 131.37(15) .
C1 C6 C7 108.69(14) .
C8 C7 C12 120.32(17) .
C8 C7 C6 130.88(16) .
C12 C7 C6 108.81(14) .
C12 C11 C10 118.60(17) .
C1 C2 C3 118.33(16) .
C4 C5 C6 118.84(16) .
C9 C10 C11 120.06(18) .
C9 C8 C7 118.33(17) .
O20 C20 C19 108.83(17) .
O20 C20 C21 105.16(15) .
C19 C20 C21 111.98(17) .
O20 C20 C22 109.43(15) .
C19 C20 C22 109.99(18) .
C21 C20 C22 111.29(17) .
O16 C16 C18 110.54(18) .
O16 C16 C15 106.64(15) .
C18 C16 C15 112.04(18) .
O16 C16 C17 107.56(18) .
C18 C16 C17 109.3(2) .
C15 C16 C17 110.63(19) .
C4 C3 C2 120.53(18) .
C5 C4 C3 121.12(17) .
C8 C9 C10 121.63(16) .

loop_
_geom_bond_atom_site_label_1
_geom_bond_atom_site_label_2
_geom_bond_distance
_geom_bond_site_symmetry_2
O13 C13 1.4295(18) .
O20 C20 1.437(2) .
C13 C14 1.469(2) .
C13 C1 1.526(2) .
C13 C12 1.530(2) .
C14 C14 1.194(3) 2
O16 C16 1.417(2) .
C1 C2 1.374(2) .
C1 C6 1.400(2) .
C12 C11 1.375(2) .
C12 C7 1.395(2) .
C6 C5 1.385(2) .
C6 C7 1.469(2) .
C7 C8 1.389(2) .
C11 C10 1.395(2) .
C2 C3 1.392(3) .
C5 C4 1.377(3) .
C10 C9 1.385(3) .
C8 C9 1.377(3) .
C20 C19 1.512(3) .
C20 C21 1.513(3) .
C20 C22 1.519(3) .
C16 C18 1.486(3) .
C16 C15 1.508(2) .
C16 C17 1.514(3) .
C3 C4 1.384(3) .

loop_
_geom_torsion_atom_site_label_1
_geom_torsion_atom_site_label_2
_geom_torsion_atom_site_label_3
_geom_torsion_atom_site_label_4
_geom_torsion
_geom_torsion_site_symmetry_4
O13 C13 C14 C14 -143(8) 2
C1 C13 C14 C14 -19(8) 2
C12 C13 C14 C14 93(8) 2
O13 C13 C1 C2 59.7(2) .
C14 C13 C1 C2 -60.7(2) .
C12 C13 C1 C2 -179.96(16) .
O13 C13 C1 C6 -119.81(14) .
C14 C13 C1 C6 119.77(14) .
C12 C13 C1 C6 0.56(16) .
O13 C13 C12 C11 -58.1(2) .
C14 C13 C12 C11 62.9(2) .
C1 C13 C12 C11 -178.64(16) .
O13 C13 C12 C7 120.05(14) .
C14 C13 C12 C7 -119.01(15) .
C1 C13 C12 C7 -0.50(16) .
C2 C1 C6 C5 -0.7(2) .
C13 C1 C6 C5 178.80(15) .
C2 C1 C6 C7 -179.95(15) .
C13 C1 C6 C7 -0.42(18) .
C11 C12 C7 C8 -0.9(2) .
C13 C12 C7 C8 -179.20(14) .
C11 C12 C7 C6 178.58(15) .
C13 C12 C7 C6 0.29(18) .
C5 C6 C7 C8 0.4(3) .
C1 C6 C7 C8 179.49(17) .
C5 C6 C7 C12 -179.02(17) .
C1 C6 C7 C12 0.08(18) .
C7 C12 C11 C10 0.1(3) .
C13 C12 C11 C10 178.03(16) .
C6 C1 C2 C3 -0.1(3) .
C13 C1 C2 C3 -179.57(16) .
C1 C6 C5 C4 0.9(3) .
C7 C6 C5 C4 179.91(17) .
C12 C11 C10 C9 0.8(3) .
C12 C7 C8 C9 0.8(3) .
C6 C7 C8 C9 -178.51(17) .
C1 C2 C3 C4 0.8(3) .
C6 C5 C4 C3 -0.2(3) .
C2 C3 C4 C5 -0.7(3) .
C7 C8 C9 C10 0.0(3) .
C11 C10 C9 C8 -0.9(3) .
